data_4506210
loop_
_publ_author_name
'Liu, Yanyan'
'Li, Huijun'
'Han, Yi'
'Lv, Xiaofeng'
'Hou, Hongwei'
'Fan, Yaoting'

_publ_section_title
;
 Template-Assisted Synthesis of Co,Mn-MOFs with Magnetic Properties Based
 on Pyridinedicarboxylic Acid
;
_journal_issue 7
_journal_name_full 'Crystal Growth &amp; Design'
_journal_page_first 3505
_journal_paper_doi 10.1021/cg300237e
_journal_volume 12
_journal_year 2012
_chemical_formula_sum 'C26 H32 Mn2 N2 O17'
_chemical_formula_weight 754.42
_chemical_name_systematic
; 
 ? 
;
_space_group_IT_number 2
_symmetry_cell_setting triclinic
_symmetry_space_group_name_Hall '-P 1'
_symmetry_space_group_name_H-M 'P -1'
_atom_sites_solution_hydrogens geom
_atom_sites_solution_primary direct
_atom_sites_solution_secondary difmap
_audit_creation_method SHELXL-97
_cell_angle_alpha 104.17(3)
_cell_angle_beta 96.75(3)
_cell_angle_gamma 108.01(3)
_cell_formula_units_Z 2
_cell_length_a 11.023(2)
_cell_length_b 11.495(2)
_cell_length_c 13.324(3)
_cell_measurement_reflns_used 4152
_cell_measurement_temperature 293(2)
_cell_measurement_theta_max 27.9364
_cell_measurement_theta_min 1.9514
_cell_volume 1522.1(7)
_computing_cell_refinement 'CrystalClear (Rigaku/MSC Inc., 2006)'
_computing_data_collection 'CrystalClear (Rigaku/MSC Inc., 2006)'
_computing_data_reduction 'CrystalClear (Rigaku/MSC Inc., 2006)'
_computing_molecular_graphics 'SHELXTL (Sheldrick, 2008)'
_computing_publication_material 'SHELXTL (Sheldrick, 2008)'
_computing_structure_refinement 'SHELXS-97 (Sheldrick, 2008)'
_computing_structure_solution 'SHELXS-97 (Sheldrick, 2008)'
_diffrn_ambient_temperature 293(2)
_diffrn_measured_fraction_theta_full 0.986
_diffrn_measured_fraction_theta_max 0.986
_diffrn_measurement_device_type 'Rigaku Saturn'
_diffrn_measurement_method \w
_diffrn_radiation_monochromator graphite
_diffrn_radiation_source 'fine-focus sealed tube'
_diffrn_radiation_type MoK\a
_diffrn_radiation_wavelength 0.71073
_diffrn_reflns_av_R_equivalents 0.0519
_diffrn_reflns_av_sigmaI/netI 0.0599
_diffrn_reflns_limit_h_max 14
_diffrn_reflns_limit_h_min -14
_diffrn_reflns_limit_k_max 15
_diffrn_reflns_limit_k_min -15
_diffrn_reflns_limit_l_max 17
_diffrn_reflns_limit_l_min -17
_diffrn_reflns_number 18140
_diffrn_reflns_theta_full 27.94
_diffrn_reflns_theta_max 27.94
_diffrn_reflns_theta_min 1.61
_exptl_absorpt_coefficient_mu 0.913
_exptl_absorpt_correction_T_max 1.0000
_exptl_absorpt_correction_T_min 0.7243
_exptl_absorpt_correction_type multi-scan
_exptl_absorpt_process_details 'CrystalClear (Rigaku/MSC Inc., 2006)'
_exptl_crystal_colour Colorless
_exptl_crystal_density_diffrn 1.646
_exptl_crystal_density_method 'not measured'
_exptl_crystal_description Prism
_exptl_crystal_F_000 776
_exptl_crystal_size_max 0.2000
_exptl_crystal_size_mid 0.2000
_exptl_crystal_size_min 0.2000
_refine_diff_density_max 0.908
_refine_diff_density_min -0.566
_refine_diff_density_rms 0.101
_refine_ls_extinction_method none
_refine_ls_goodness_of_fit_ref 1.135
_refine_ls_hydrogen_treatment mixed
_refine_ls_matrix_type full
_refine_ls_number_parameters 478
_refine_ls_number_reflns 7213
_refine_ls_number_restraints 58
_refine_ls_restrained_S_all 1.130
_refine_ls_R_factor_all 0.0914
_refine_ls_R_factor_gt 0.0763
_refine_ls_shift/su_max 0.000
_refine_ls_shift/su_mean 0.000
_refine_ls_structure_factor_coef Fsqd
_refine_ls_weighting_details 'calc w=1/[\s^2^(Fo^2^)+(0.0757P)^2^+2.4305P] where P=(Fo^2^+2Fc^2^)/3'
_refine_ls_weighting_scheme calc
_refine_ls_wR_factor_gt 0.1792
_refine_ls_wR_factor_ref 0.1904
_reflns_number_gt 5919
_reflns_number_total 7213
_reflns_threshold_expression >2sigma(I)
_cod_data_source_file cg300237e_si_004.cif
_cod_data_source_block a
_cod_depositor_comments
;
The following automatic conversions were performed:

'_exptl_absorpt_correction_type' value 'Multi-scan' changed to
'multi-scan' according to
/home/saulius/struct/CIF-dictionaries/cif_core.dic dictionary named
'cif_core.dic' version 2.4.1 from 2010-06-29.

Automatic conversion script
Id: cif_fix_values 1891 2012-01-12 08:04:46Z andrius 
;
_cod_original_cell_volume 1522.1(5)
_cod_original_sg_symbol_H-M P-1
_cod_database_code 4506210

loop_
_symmetry_equiv_pos_as_xyz
'x, y, z'
'-x, -y, -z'

loop_
_atom_site_label
_atom_site_type_symbol
_atom_site_fract_x
_atom_site_fract_y
_atom_site_fract_z
_atom_site_U_iso_or_equiv
_atom_site_adp_type
_atom_site_occupancy
_atom_site_symmetry_multiplicity
_atom_site_calc_flag
_atom_site_refinement_flags
Mn1 Mn 0.16989(6) 1.40231(5) 1.07598(5) 0.02755(17) Uani 1 1 d D
Mn2 Mn 0.67301(6) 0.74414(5) 0.57948(5) 0.02860(17) Uani 1 1 d D
N1 N 0.2262(3) 1.2268(3) 1.0151(3) 0.0325(7) Uani 1 1 d .
N2 N 0.7277(4) -0.0815(3) 0.5162(3) 0.0379(8) Uani 1 1 d .
O1 O 0.3481(4) 1.4745(3) 1.1926(3) 0.0519(9) Uani 1 1 d D
O2 O -0.0062(4) 1.3175(4) 0.9485(3) 0.0610(11) Uani 1 1 d D
O3 O 0.8496(3) 0.8409(3) 0.7015(3) 0.0480(8) Uani 1 1 d D
O4 O 0.4957(3) 0.6577(3) 0.4561(3) 0.0471(8) Uani 1 1 d D
O5 O 0.2820(3) 0.4689(3) 0.9363(3) 0.0455(8) Uani 1 1 d .
O6 O 0.2127(3) 0.5932(3) 1.0489(3) 0.0392(7) Uani 1 1 d .
O7 O 1.0430(3) 0.4834(3) 0.1856(3) 0.0424(8) Uani 1 1 d .
O8 O 1.0591(3) 0.2979(3) 0.1842(2) 0.0388(7) Uani 1 1 d .
O9 O 0.5550(3) 0.6639(3) 0.6954(2) 0.0379(7) Uani 1 1 d .
O10 O 0.5625(3) 0.8534(3) 0.6849(3) 0.0433(8) Uani 1 1 d .
O11 O 0.7128(3) 0.5625(3) 0.5493(2) 0.0380(7) Uani 1 1 d .
O12 O 0.8007(3) 0.6731(3) 0.4464(3) 0.0418(8) Uani 1 1 d .
O13 O 0.8506(10) 0.2630(6) 0.7117(5) 0.137(3) Uani 1 1 d D
O14 O 0.6122(5) 0.1242(5) 0.7683(5) 0.0896(16) Uani 1 1 d D
O15 O 0.4778(4) 0.2818(4) 0.7324(4) 0.0667(11) Uani 1 1 d D
O16 O 0.2243(5) 0.2804(4) 0.7467(3) 0.0665(11) Uani 1 1 d D
O17 O -0.0116(6) 0.1056(5) 0.7688(5) 0.0997(18) Uani 1 1 d D
C1 C 0.1595(5) 1.1138(4) 1.0281(4) 0.0468(12) Uani 1 1 d .
H1 H 0.0887 1.1088 1.0608 0.056 Uiso 1 1 calc R
C2 C 0.1905(5) 1.0049(4) 0.9956(4) 0.0480(13) Uani 1 1 d .
H2 H 0.1410 0.9293 1.0069 0.058 Uiso 1 1 calc R
C3 C 0.2951(4) 1.0072(4) 0.9462(3) 0.0296(8) Uani 1 1 d .
C4 C 0.3657(4) 1.1240(4) 0.9341(3) 0.0321(8) Uani 1 1 d .
H4 H 0.4375 1.1317 0.9024 0.038 Uiso 1 1 calc R
C5 C 0.3283(4) 1.2302(4) 0.9697(3) 0.0337(9) Uani 1 1 d .
H5 H 0.3776 1.3077 0.9613 0.040 Uiso 1 1 calc R
C6 C 0.3314(4) 0.8915(3) 0.9116(3) 0.0254(7) Uani 1 1 d .
C7 C 0.2883(4) 0.7902(4) 0.9554(3) 0.0274(8) Uani 1 1 d .
H7 H 0.2398 0.7976 1.0077 0.033 Uiso 1 1 calc R
C8 C 0.3170(4) 0.6795(3) 0.9221(3) 0.0250(7) Uani 1 1 d .
C9 C 0.3915(4) 0.6686(3) 0.8454(3) 0.0262(7) Uani 1 1 d .
H9 H 0.4103 0.5941 0.8226 0.031 Uiso 1 1 calc R
C10 C 0.4382(4) 0.7690(4) 0.8026(3) 0.0259(7) Uani 1 1 d .
C11 C 0.4059(4) 0.8786(3) 0.8352(3) 0.0278(8) Uani 1 1 d .
H11 H 0.4348 0.9445 0.8051 0.033 Uiso 1 1 calc R
C12 C 0.2675(4) 0.5741(4) 0.9710(3) 0.0296(8) Uani 1 1 d .
C13 C 0.5244(4) 0.7617(4) 0.7232(3) 0.0295(8) Uani 1 1 d .
C14 C 0.7769(4) 0.5750(4) 0.4774(3) 0.0294(8) Uani 1 1 d .
C15 C 0.8245(4) 0.4695(3) 0.4276(3) 0.0259(7) Uani 1 1 d .
C16 C 0.7923(4) 0.3584(4) 0.4590(3) 0.0314(8) Uani 1 1 d .
H16 H 0.7451 0.3526 0.5121 0.038 Uiso 1 1 calc R
C17 C 0.8293(4) 0.2568(4) 0.4127(3) 0.0316(9) Uani 1 1 d .
C18 C 0.9024(4) 0.2683(4) 0.3341(3) 0.0303(8) Uani 1 1 d .
H18 H 0.9272 0.2003 0.3018 0.036 Uiso 1 1 calc R
C19 C 0.9384(4) 0.3788(3) 0.3037(3) 0.0264(7) Uani 1 1 d .
C20 C 0.8984(4) 0.4801(3) 0.3505(3) 0.0273(8) Uani 1 1 d .
H20 H 0.9214 0.5544 0.3299 0.033 Uiso 1 1 calc R
C21 C 1.0181(4) 0.3879(4) 0.2200(3) 0.0298(8) Uani 1 1 d .
C22 C 0.7922(5) 0.1371(4) 0.4452(4) 0.0372(10) Uani 1 1 d .
C23 C 0.8615(7) 0.0580(5) 0.4360(5) 0.072(2) Uani 1 1 d .
H23 H 0.9345 0.0757 0.4058 0.087 Uiso 1 1 calc R
C24 C 0.8248(7) -0.0493(5) 0.4711(5) 0.0648(17) Uani 1 1 d .
H24 H 0.8743 -0.1022 0.4614 0.078 Uiso 1 1 calc R
C25 C 0.6525(7) -0.0106(6) 0.5174(6) 0.080(2) Uani 1 1 d .
H25 H 0.5764 -0.0348 0.5428 0.096 Uiso 1 1 calc R
C26 C 0.6814(7) 0.0977(6) 0.4829(6) 0.079(2) Uani 1 1 d .
H26 H 0.6250 0.1434 0.4854 0.094 Uiso 1 1 calc R
H1A H 0.373(5) 1.433(3) 1.230(5) 0.118 Uiso 1 1 d D
H1B H 0.402(4) 1.551(3) 1.210(5) 0.118 Uiso 1 1 d D
H2A H 0.005(4) 1.323(8) 0.888(2) 0.118 Uiso 1 1 d D
H2B H -0.071(4) 1.339(7) 0.962(3) 0.118 Uiso 1 1 d D
H3A H 0.877(5) 0.806(3) 0.745(4) 0.118 Uiso 1 1 d D
H3B H 0.891(5) 0.9206(15) 0.721(4) 0.118 Uiso 1 1 d D
H4A H 0.446(5) 0.582(3) 0.449(4) 0.118 Uiso 1 1 d D
H4B H 0.499(5) 0.668(6) 0.3953(19) 0.118 Uiso 1 1 d D
H13B H 0.884(8) 0.337(3) 0.705(5) 0.118 Uiso 1 1 d D
H13A H 0.818(8) 0.208(5) 0.651(3) 0.118 Uiso 1 1 d D
H14B H 0.675(4) 0.195(3) 0.784(7) 0.118 Uiso 1 1 d D
H14A H 0.643(6) 0.064(4) 0.764(7) 0.118 Uiso 1 1 d D
H15A H 0.513(6) 0.226(5) 0.735(7) 0.118 Uiso 1 1 d D
H15B H 0.3955(11) 0.248(6) 0.723(7) 0.118 Uiso 1 1 d D
H16B H 0.237(8) 0.346(4) 0.798(4) 0.118 Uiso 1 1 d D
H16A H 0.233(9) 0.302(6) 0.691(3) 0.118 Uiso 1 1 d D
H17A H 0.068(2) 0.140(7) 0.766(7) 0.118 Uiso 1 1 d D
H17B H -0.058(6) 0.141(8) 0.741(7) 0.118 Uiso 1 1 d D

loop_
_atom_site_aniso_label
_atom_site_aniso_U_11
_atom_site_aniso_U_22
_atom_site_aniso_U_33
_atom_site_aniso_U_23
_atom_site_aniso_U_13
_atom_site_aniso_U_12
Mn1 0.0363(3) 0.0216(3) 0.0326(3) 0.0128(2) 0.0173(3) 0.0135(2)
Mn2 0.0373(4) 0.0226(3) 0.0366(3) 0.0153(2) 0.0200(3) 0.0156(2)
N1 0.042(2) 0.0245(16) 0.0364(18) 0.0099(14) 0.0174(15) 0.0155(14)
N2 0.051(2) 0.0288(17) 0.050(2) 0.0236(16) 0.0263(18) 0.0208(16)
O1 0.053(2) 0.0335(17) 0.062(2) 0.0187(16) -0.0068(17) 0.0098(15)
O2 0.0381(19) 0.072(3) 0.064(2) -0.002(2) 0.0163(18) 0.0226(18)
O3 0.048(2) 0.0337(17) 0.061(2) 0.0157(16) 0.0036(16) 0.0150(15)
O4 0.048(2) 0.0477(19) 0.0455(19) 0.0205(15) 0.0151(16) 0.0090(15)
O5 0.065(2) 0.0269(15) 0.061(2) 0.0232(14) 0.0328(17) 0.0230(15)
O6 0.0496(18) 0.0388(16) 0.0472(18) 0.0267(14) 0.0285(15) 0.0226(14)
O7 0.061(2) 0.0333(16) 0.0514(19) 0.0256(14) 0.0388(16) 0.0217(15)
O8 0.0547(19) 0.0356(16) 0.0420(17) 0.0178(13) 0.0293(15) 0.0259(14)
O9 0.0508(18) 0.0388(16) 0.0437(17) 0.0205(13) 0.0284(14) 0.0296(14)
O10 0.059(2) 0.0388(17) 0.058(2) 0.0315(15) 0.0391(17) 0.0284(15)
O11 0.0525(18) 0.0307(15) 0.0465(17) 0.0168(13) 0.0309(15) 0.0244(14)
O12 0.065(2) 0.0281(15) 0.0530(19) 0.0231(14) 0.0316(16) 0.0290(15)
O13 0.195(8) 0.068(4) 0.119(5) 0.014(4) 0.038(5) 0.014(5)
O14 0.097(4) 0.066(3) 0.115(4) 0.037(3) 0.048(3) 0.024(3)
O15 0.072(3) 0.052(2) 0.069(3) 0.028(2) 0.009(2) 0.007(2)
O16 0.099(3) 0.049(2) 0.052(2) 0.0163(18) 0.018(2) 0.025(2)
O17 0.100(4) 0.066(3) 0.100(4) -0.001(3) 0.018(4) 0.004(3)
C1 0.055(3) 0.032(2) 0.072(3) 0.023(2) 0.044(3) 0.023(2)
C2 0.056(3) 0.025(2) 0.077(4) 0.022(2) 0.045(3) 0.019(2)
C3 0.035(2) 0.0219(17) 0.039(2) 0.0123(15) 0.0167(17) 0.0141(16)
C4 0.036(2) 0.0251(18) 0.042(2) 0.0141(17) 0.0164(18) 0.0145(16)
C5 0.039(2) 0.0229(18) 0.046(2) 0.0148(17) 0.0160(18) 0.0130(16)
C6 0.0337(19) 0.0188(16) 0.0306(18) 0.0113(14) 0.0145(15) 0.0126(14)
C7 0.033(2) 0.0261(18) 0.0317(19) 0.0125(15) 0.0190(16) 0.0149(15)
C8 0.0281(18) 0.0199(16) 0.0311(18) 0.0123(14) 0.0103(15) 0.0088(14)
C9 0.032(2) 0.0217(17) 0.0320(19) 0.0112(14) 0.0139(15) 0.0141(15)
C10 0.0315(19) 0.0259(18) 0.0278(18) 0.0123(15) 0.0147(15) 0.0137(15)
C11 0.033(2) 0.0217(17) 0.036(2) 0.0139(15) 0.0166(16) 0.0120(15)
C12 0.032(2) 0.0251(18) 0.039(2) 0.0177(16) 0.0119(17) 0.0116(15)
C13 0.032(2) 0.033(2) 0.032(2) 0.0158(16) 0.0169(16) 0.0159(16)
C14 0.031(2) 0.0224(17) 0.037(2) 0.0086(15) 0.0117(16) 0.0111(15)
C15 0.0309(19) 0.0225(17) 0.0317(19) 0.0126(14) 0.0133(15) 0.0133(15)
C16 0.043(2) 0.0252(18) 0.038(2) 0.0166(16) 0.0227(18) 0.0184(17)
C17 0.038(2) 0.0240(18) 0.043(2) 0.0182(17) 0.0200(18) 0.0146(16)
C18 0.036(2) 0.0231(18) 0.041(2) 0.0133(16) 0.0187(17) 0.0163(16)
C19 0.0307(19) 0.0220(17) 0.0316(19) 0.0108(14) 0.0145(15) 0.0111(15)
C20 0.034(2) 0.0183(16) 0.036(2) 0.0126(15) 0.0156(16) 0.0115(15)
C21 0.033(2) 0.0237(18) 0.039(2) 0.0132(16) 0.0182(17) 0.0114(15)
C22 0.054(3) 0.030(2) 0.048(2) 0.0249(19) 0.031(2) 0.0252(19)
C23 0.117(5) 0.046(3) 0.103(5) 0.051(3) 0.086(4) 0.051(3)
C24 0.105(5) 0.040(3) 0.085(4) 0.037(3) 0.064(4) 0.043(3)
C25 0.094(5) 0.071(4) 0.135(6) 0.079(5) 0.079(5) 0.055(4)
C26 0.097(5) 0.061(4) 0.139(6) 0.078(4) 0.080(5) 0.056(4)

loop_
_atom_type_symbol
_atom_type_description
_atom_type_scat_dispersion_real
_atom_type_scat_dispersion_imag
_atom_type_scat_source
C C 0.0033 0.0016 'International Tables Vol C Tables 4.2.6.8 and 6.1.1.4'
H H 0.0000 0.0000 'International Tables Vol C Tables 4.2.6.8 and 6.1.1.4'
N N 0.0061 0.0033 'International Tables Vol C Tables 4.2.6.8 and 6.1.1.4'
O O 0.0106 0.0060 'International Tables Vol C Tables 4.2.6.8 and 6.1.1.4'
Mn Mn 0.3368 0.7283 'International Tables Vol C Tables 4.2.6.8 and 6.1.1.4'

loop_
_geom_angle_atom_site_label_1
_geom_angle_atom_site_label_2
_geom_angle_atom_site_label_3
_geom_angle
_geom_angle_site_symmetry_1
_geom_angle_site_symmetry_3
O1 Mn1 O2 175.30(15) . .
O1 Mn1 O6 90.40(13) . 1_565
O2 Mn1 O6 91.68(16) . 1_565
O1 Mn1 N1 85.81(14) . .
O2 Mn1 N1 89.76(14) . .
O6 Mn1 N1 135.76(12) 1_565 .
O1 Mn1 O8 90.65(14) . 1_466
O2 Mn1 O8 90.74(15) . 1_466
O6 Mn1 O8 136.47(11) 1_565 1_466
N1 Mn1 O8 87.70(11) . 1_466
O1 Mn1 O7 97.31(15) . 1_466
O2 Mn1 O7 87.18(13) . 1_466
O6 Mn1 O7 80.91(11) 1_565 1_466
N1 Mn1 O7 143.30(11) . 1_466
O8 Mn1 O7 55.81(10) 1_466 1_466
O1 Mn1 O5 93.44(15) . 1_565
O2 Mn1 O5 84.34(14) . 1_565
O6 Mn1 O5 54.73(10) 1_565 1_565
N1 Mn1 O5 81.48(11) . 1_565
O8 Mn1 O5 168.11(10) 1_466 1_565
O7 Mn1 O5 134.38(10) 1_466 1_565
O3 Mn2 O4 176.67(13) . .
O3 Mn2 O11 90.82(13) . .
O4 Mn2 O11 92.30(14) . .
O3 Mn2 N2 88.54(14) . 1_565
O4 Mn2 N2 88.43(14) . 1_565
O11 Mn2 N2 135.35(12) . 1_565
O3 Mn2 O9 92.32(14) . .
O4 Mn2 O9 89.19(12) . .
O11 Mn2 O9 83.54(11) . .
N2 Mn2 O9 141.10(12) 1_565 .
O3 Mn2 O10 89.99(14) . .
O4 Mn2 O10 88.39(14) . .
O11 Mn2 O10 139.65(11) . .
N2 Mn2 O10 85.00(12) 1_565 .
O9 Mn2 O10 56.12(10) . .
O3 Mn2 O12 91.03(14) . .
O4 Mn2 O12 89.81(13) . .
O11 Mn2 O12 54.82(10) . .
N2 Mn2 O12 80.55(11) 1_565 .
O9 Mn2 O12 138.27(10) . .
O10 Mn2 O12 165.48(10) . .
C5 N1 C1 116.2(3) . .
C5 N1 Mn1 123.2(3) . .
C1 N1 Mn1 120.5(3) . .
C24 N2 C25 114.6(4) . .
C24 N2 Mn2 124.5(3) . 1_545
C25 N2 Mn2 120.7(3) . 1_545
C12 O5 Mn1 86.5(2) . 1_545
C12 O6 Mn1 98.6(2) . 1_545
C21 O7 Mn1 90.9(2) . 1_644
C21 O8 Mn1 92.8(2) . 1_644
C13 O9 Mn2 92.1(2) . .
C13 O10 Mn2 90.3(2) . .
C14 O11 Mn2 99.0(2) . .
C14 O12 Mn2 84.8(2) . .
N1 C1 C2 123.4(4) . .
C1 C2 C3 120.6(4) . .
C4 C3 C2 116.3(4) . .
C4 C3 C6 122.1(3) . .
C2 C3 C6 121.6(3) . .
C3 C4 C5 119.7(4) . .
N1 C5 C4 123.8(4) . .
C11 C6 C7 118.1(3) . .
C11 C6 C3 122.1(3) . .
C7 C6 C3 119.9(3) . .
C8 C7 C6 121.1(3) . .
C7 C8 C9 119.8(3) . .
C7 C8 C12 118.8(3) . .
C9 C8 C12 121.4(3) . .
C8 C9 C10 120.2(3) . .
C11 C10 C9 119.3(3) . .
C11 C10 C13 119.7(3) . .
C9 C10 C13 121.0(3) . .
C6 C11 C10 121.5(3) . .
O5 C12 O6 120.3(3) . .
O5 C12 C8 120.3(4) . .
O6 C12 C8 119.4(3) . .
O9 C13 O10 121.5(4) . .
O9 C13 C10 119.5(3) . .
O10 C13 C10 119.1(3) . .
O12 C14 O11 121.4(3) . .
O12 C14 C15 119.5(3) . .
O11 C14 C15 119.1(3) . .
C20 C15 C16 119.5(3) . .
C20 C15 C14 121.4(3) . .
C16 C15 C14 119.1(3) . .
C17 C16 C15 121.3(4) . .
C16 C17 C18 118.5(3) . .
C16 C17 C22 120.9(3) . .
C18 C17 C22 120.5(3) . .
C19 C18 C17 121.2(3) . .
C18 C19 C20 119.4(3) . .
C18 C19 C21 119.6(3) . .
C20 C19 C21 120.9(3) . .
C15 C20 C19 120.0(3) . .
O7 C21 O8 120.4(4) . .
O7 C21 C19 120.4(3) . .
O8 C21 C19 119.1(3) . .
C23 C22 C26 115.1(4) . .
C23 C22 C17 123.2(4) . .
C26 C22 C17 121.6(4) . .
C22 C23 C24 120.6(5) . .
N2 C24 C23 125.1(5) . .
N2 C25 C26 123.6(5) . .
C22 C26 C25 120.4(5) . .

loop_
_geom_bond_atom_site_label_1
_geom_bond_atom_site_label_2
_geom_bond_distance
_geom_bond_site_symmetry_2
Mn1 O1 2.146(4) .
Mn1 O2 2.202(4) .
Mn1 O6 2.226(3) 1_565
Mn1 N1 2.281(3) .
Mn1 O8 2.316(3) 1_466
Mn1 O7 2.362(3) 1_466
Mn1 O5 2.496(3) 1_565
Mn2 O3 2.168(4) .
Mn2 O4 2.181(4) .
Mn2 O11 2.216(3) .
Mn2 N2 2.300(3) 1_565
Mn2 O9 2.314(3) .
Mn2 O10 2.349(3) .
Mn2 O12 2.526(3) .
N1 C5 1.333(5) .
N1 C1 1.345(5) .
N2 C24 1.288(6) .
N2 C25 1.329(7) .
N2 Mn2 2.300(3) 1_545
O5 C12 1.250(5) .
O5 Mn1 2.496(3) 1_545
O6 C12 1.268(5) .
O6 Mn1 2.226(3) 1_545
O7 C21 1.258(5) .
O7 Mn1 2.362(3) 1_644
O8 C21 1.265(5) .
O8 Mn1 2.316(3) 1_644
O9 C13 1.255(5) .
O10 C13 1.261(5) .
O11 C14 1.265(5) .
O12 C14 1.258(5) .
C1 C2 1.381(6) .
C2 C3 1.390(6) .
C3 C4 1.387(5) .
C3 C6 1.487(5) .
C4 C5 1.399(5) .
C6 C11 1.388(5) .
C6 C7 1.408(5) .
C7 C8 1.386(5) .
C8 C9 1.390(5) .
C8 C12 1.501(5) .
C9 C10 1.396(5) .
C10 C11 1.396(5) .
C10 C13 1.507(5) .
C14 C15 1.506(5) .
C15 C20 1.389(5) .
C15 C16 1.396(5) .
C16 C17 1.383(5) .
C17 C18 1.400(5) .
C17 C22 1.494(5) .
C18 C19 1.383(5) .
C19 C20 1.402(5) .
C19 C21 1.502(5) .
C22 C23 1.350(7) .
C22 C26 1.364(7) .
C23 C24 1.387(7) .
C25 C26 1.390(7) .
